data_7201727
loop_
_publ_author_name
'Ashmore, Jason'
'Bishop, Roger'
'Craig, Donald C.'
'Scudder, Marcia L.'

_publ_section_title
;
 The structural convergence of two aromatic inclusion host families
;
_journal_issue 1
_journal_name_full CrystEngComm
_journal_page_first 131
_journal_paper_doi 10.1039/b713854g
_journal_volume 10
_journal_year 2008
_chemical_formula_moiety 'C47 H34 N2, C H Cl3'
_chemical_formula_sum 'C48 H35 Cl3 N2'
_chemical_formula_weight 746.2
_space_group_crystal_system triclinic
_space_group_IT_number 2
_space_group_name_H-M_alt 'P -1'
_symmetry_space_group_name_Hall '-P 1'
_symmetry_space_group_name_H-M 'P -1'
_atom_type_scat_source 'International Tables for X-ray Crystallography, Vol. IV'
_audit_creation_method 'RAELSPUB and manual entry'
_cell_angle_alpha 103.21(3)
_cell_angle_beta 93.07(2)
_cell_angle_gamma 103.41(3)
_cell_formula_units_Z 2
_cell_length_a 10.342(4)
_cell_length_b 13.641(6)
_cell_length_c 14.134(6)
_cell_measurement_reflns_used 11
_cell_measurement_temperature 294
_cell_measurement_theta_max 11
_cell_measurement_theta_min 10
_cell_volume 1876.3(14)
_computing_cell_refinement 'CAD4 Version 5.0, 1989'
_computing_data_collection 'CAD4 Version 5.0, 1989'
_computing_data_reduction 'Local program'
_computing_molecular_graphics 'ORTEP-II, (Johnson, 1976)'
_computing_publication_material 'Local programs'
_computing_structure_refinement 'RAELS, (Rae, 1996)'
_computing_structure_solution 'SIR92 (Altomare et al,1994)'
_diffrn_measured_fraction_theta_full 1.00
_diffrn_measured_fraction_theta_max 1.00
_diffrn_measurement_device_type 'Nonius CAD-4'
_diffrn_measurement_method \w--2\q
_diffrn_radiation_type 'Mo K\a'
_diffrn_radiation_wavelength 0.71073
_diffrn_reflns_av_R_equivalents 0.035
_diffrn_reflns_limit_h_max 12
_diffrn_reflns_limit_h_min -12
_diffrn_reflns_limit_k_max 16
_diffrn_reflns_limit_k_min -16
_diffrn_reflns_limit_l_max 16
_diffrn_reflns_limit_l_min 0
_diffrn_reflns_number 6894
_diffrn_reflns_theta_full 25
_diffrn_reflns_theta_max 25
_diffrn_standards_decay_% 0
_diffrn_standards_interval_time 30min
_diffrn_standards_number 1
_exptl_absorpt_coefficient_mu 0.284
_exptl_absorpt_correction_type none
_exptl_crystal_colour colourless
_exptl_crystal_density_diffrn 1.32
_exptl_crystal_density_method 'not measured'
_exptl_crystal_description block
_exptl_crystal_F_000 776.0
_exptl_crystal_size_max 0.25
_exptl_crystal_size_mid 0.22
_exptl_crystal_size_min 0.18
_refine_diff_density_max 0.75
_refine_diff_density_min -0.64
_refine_ls_extinction_method none
_refine_ls_goodness_of_fit_ref 1.68
_refine_ls_hydrogen_treatment noref
_refine_ls_number_parameters 323
_refine_ls_number_reflns 3303
_refine_ls_R_factor_gt 0.060
_refine_ls_shift/su_max 0.002
_refine_ls_structure_factor_coef F
_refine_ls_weighting_details 'w = 1/[\s^2^(F) + 0.0004F^2^]'
_refine_ls_weighting_scheme calc
_refine_ls_wR_factor_ref 0.066
_reflns_number_gt 3303
_reflns_number_total 6597
_reflns_threshold_expression I>2\s(I)
_cod_data_source_file b713854g.txt
_cod_data_source_block drb336
_cod_original_cell_volume 1876(1)
_cod_database_code 7201727

loop_
_space_group_symop_id
_space_group_symop_operation_xyz
1 x,y,z
2 -x,-y,-z

loop_
_atom_site_label
_atom_site_fract_x
_atom_site_fract_y
_atom_site_fract_z
_atom_site_U_iso_or_equiv
_atom_site_adp_type
_atom_site_type_symbol
_atom_site_occupancy
N1 0.2516(4) 0.4704(3) 0.4002(3) 0.0384(9) Uani N 1.0
N2 0.4009(3) 0.8911(3) 0.5912(3) 0.0391(9) Uani N 1.0
C1 0.4453(4) 0.6124(3) 0.4183(3) 0.042(1) Uani C 1.0
C2 0.3307(4) 0.5531(3) 0.4619(3) 0.036(1) Uani C 1.0
C3 0.3140(4) 0.5819(3) 0.5616(3) 0.037(1) Uani C 1.0
C4 0.4077(5) 0.6785(3) 0.6300(3) 0.047(1) Uani C 1.0
C5 0.4998(4) 0.7464(3) 0.5758(3) 0.043(1) Uani C 1.0
C6 0.4259(4) 0.8100(3) 0.5297(3) 0.036(1) Uani C 1.0
C7 0.3846(4) 0.7843(3) 0.4286(3) 0.036(1) Uani C 1.0
C8 0.4011(5) 0.6845(3) 0.3622(3) 0.045(1) Uani C 1.0
C9 0.5572(4) 0.6753(3) 0.4979(4) 0.049(1) Uani C 1.0
C10 0.1526(4) 0.4070(3) 0.4342(3) 0.035(1) Uani C 1.0
C11 0.0722(4) 0.3163(3) 0.3664(3) 0.038(1) Uani C 1.0
C12 -0.0241(5) 0.2509(4) 0.4012(3) 0.046(1) Uani C 1.0
C13 -0.0429(4) 0.2686(4) 0.4998(4) 0.046(1) Uani C 1.0
C14 0.0307(4) 0.3554(3) 0.5675(3) 0.039(1) Uani C 1.0
C15 0.1302(4) 0.4282(3) 0.5346(3) 0.036(1) Uani C 1.0
C16 0.2152(5) 0.5187(4) 0.5969(3) 0.041(1) Uani C 1.0
C17 0.3342(4) 0.9530(3) 0.5562(3) 0.035(1) Uani C 1.0
C18 0.2985(4) 1.0337(3) 0.6258(3) 0.041(1) Uani C 1.0
C19 0.2300(5) 1.0948(4) 0.5897(4) 0.049(1) Uani C 1.0
C20 0.1976(5) 1.0822(4) 0.4891(4) 0.049(1) Uani C 1.0
C21 0.2336(4) 1.0065(3) 0.4209(3) 0.040(1) Uani C 1.0
C22 0.3016(4) 0.9384(3) 0.4550(3) 0.036(1) Uani C 1.0
C23 0.3262(4) 0.8503(3) 0.3917(3) 0.039(1) Uani C 1.0
C24 0.0894(3) 0.2912(2) 0.2606(2) 0.043(1) Uani C 1.0
C25 0.2140(3) 0.2935(3) 0.2274(2) 0.054(1) Uani C 1.0
C26 0.2266(3) 0.2672(3) 0.1285(3) 0.071(2) Uani C 1.0
C27 0.1148(4) 0.2382(3) 0.0612(2) 0.072(2) Uani C 1.0
C28 -0.0096(4) 0.2353(3) 0.0925(2) 0.067(1) Uani C 1.0
C29 -0.0222(3) 0.2616(3) 0.1913(3) 0.054(1) Uani C 1.0
C30 0.0053(3) 0.3683(2) 0.6721(2) 0.041(1) Uani C 1.0
C31 -0.0233(3) 0.4577(2) 0.7268(2) 0.047(1) Uani C 1.0
C32 -0.0559(3) 0.4643(2) 0.8213(2) 0.058(2) Uani C 1.0
C33 -0.0605(3) 0.3815(3) 0.8625(2) 0.063(2) Uani C 1.0
C34 -0.0325(4) 0.2922(3) 0.8097(2) 0.063(2) Uani C 1.0
C35 0.0001(3) 0.2857(2) 0.7153(2) 0.052(1) Uani C 1.0
C36 0.3310(3) 1.0536(3) 0.7339(2) 0.046(1) Uani C 1.0
C37 0.3215(3) 0.9736(2) 0.7811(2) 0.053(1) Uani C 1.0
C38 0.3498(4) 0.9948(3) 0.8815(3) 0.067(2) Uani C 1.0
C39 0.3880(4) 1.0963(3) 0.9363(2) 0.079(1) Uani C 1.0
C40 0.3980(4) 1.1767(3) 0.8910(3) 0.088(1) Uani C 1.0
C41 0.3697(4) 1.1555(2) 0.7907(3) 0.070(1) Uani C 1.0
C42 0.2001(3) 0.9980(2) 0.3152(2) 0.041(1) Uani C 1.0
C43 0.2957(3) 0.9926(2) 0.2499(2) 0.046(1) Uani C 1.0
C44 0.2648(4) 0.9877(3) 0.1523(2) 0.060(2) Uani C 1.0
C45 0.1377(4) 0.9883(3) 0.1184(2) 0.064(2) Uani C 1.0
C46 0.0414(3) 0.9937(3) 0.1817(3) 0.061(1) Uani C 1.0
C47 0.0724(3) 0.9985(2) 0.2793(2) 0.051(1) Uani C 1.0
C1Ch 0.2985(6) 0.5098(2) 0.8814(2) 0.094(2) Uani C 1.0
Cl1Ch 0.3032(2) 0.4736(2) 0.9892(1) 0.165(2) Uani Cl 1.0
Cl2Ch 0.3228(3) 0.6413(2) 0.9010(2) 0.162(1) Uani Cl 1.0
Cl3Ch 0.4112(3) 0.4661(2) 0.8096(1) 0.159(2) Uani Cl 1.0
HC1 0.4810 0.5608 0.3717 0.042 Uani H 1.0
H1C4 0.4643 0.6557 0.6760 0.047 Uani H 1.0
H2C4 0.3522 0.7211 0.6679 0.047 Uani H 1.0
HC5 0.5752 0.7947 0.6236 0.043 Uani H 1.0
H1C8 0.4699 0.7030 0.3178 0.045 Uani H 1.0
H2C8 0.3135 0.6468 0.3223 0.045 Uani H 1.0
H1C9 0.6289 0.7185 0.4692 0.049 Uani H 1.0
H2C9 0.5956 0.6274 0.5283 0.049 Uani H 1.0
HC12 -0.0830 0.1882 0.3542 0.046 Uani H 1.0
HC13 -0.1120 0.2167 0.5220 0.046 Uani H 1.0
HC16 0.2033 0.5370 0.6679 0.041 Uani H 1.0
HC19 0.2020 1.1506 0.6370 0.049 Uani H 1.0
HC20 0.1477 1.1289 0.4667 0.049 Uani H 1.0
HC23 0.3011 0.8358 0.3196 0.039 Uani H 1.0
HC25 0.2957 0.3146 0.2758 0.064 Uani H 1.0
HC26 0.3170 0.2693 0.1059 0.095 Uani H 1.0
HC27 0.1239 0.2191 -0.0103 0.091 Uani H 1.0
HC28 -0.0908 0.2142 0.0436 0.086 Uani H 1.0
HC29 -0.1128 0.2593 0.2134 0.066 Uani H 1.0
HC31 -0.0202 0.5182 0.6974 0.052 Uani H 1.0
HC32 -0.0762 0.5292 0.8596 0.072 Uani H 1.0
HC33 -0.0841 0.3863 0.9309 0.077 Uani H 1.0
HC34 -0.0358 0.2321 0.8397 0.079 Uani H 1.0
HC35 0.0203 0.2205 0.6774 0.060 Uani H 1.0
HC37 0.2939 0.8997 0.7418 0.064 Uani H 1.0
HC38 0.3425 0.9364 0.9143 0.086 Uani H 1.0
HC39 0.4085 1.1116 1.0089 0.100 Uani H 1.0
HC40 0.4257 1.2504 0.9308 0.125 Uani H 1.0
HC41 0.3772 1.2143 0.7584 0.091 Uani H 1.0
HC43 0.3883 0.9921 0.2740 0.049 Uani H 1.0
HC44 0.3348 0.9838 0.1064 0.074 Uani H 1.0
HC45 0.1153 0.9848 0.0478 0.079 Uani H 1.0
HC46 -0.0509 0.9941 0.1571 0.074 Uani H 1.0
HC47 0.0020 1.0024 0.3248 0.060 Uani H 1.0
HC1Ch 0.2072 0.4764 0.8455 0.132 Uani H 1.0

loop_
_atom_site_aniso_label
_atom_site_aniso_U_11
_atom_site_aniso_U_22
_atom_site_aniso_U_33
_atom_site_aniso_U_12
_atom_site_aniso_U_13
_atom_site_aniso_U_23
_atom_site_aniso_type_symbol
N1 0.042(2) 0.032(2) 0.045(2) 0.013(2) 0.008(2) 0.014(2) N
N2 0.039(2) 0.037(2) 0.041(2) 0.005(2) 0.004(2) 0.013(2) N
C1 0.038(3) 0.038(3) 0.057(3) 0.012(2) 0.016(2) 0.016(3) C
C2 0.036(3) 0.031(3) 0.045(3) 0.010(2) 0.002(2) 0.013(2) C
C3 0.040(3) 0.032(3) 0.039(3) 0.011(2) -0.004(2) 0.011(2) C
C4 0.047(3) 0.036(3) 0.051(3) 0.002(2) -0.008(3) 0.012(3) C
C5 0.038(3) 0.033(3) 0.055(3) 0.004(2) -0.009(2) 0.015(3) C
C6 0.027(3) 0.035(3) 0.045(3) 0.004(2) 0.005(2) 0.013(3) C
C7 0.034(3) 0.034(3) 0.044(3) 0.008(2) 0.013(2) 0.014(2) C
C8 0.059(3) 0.036(3) 0.044(3) 0.012(3) 0.018(2) 0.014(2) C
C9 0.036(3) 0.035(3) 0.079(4) 0.012(2) 0.004(3) 0.017(3) C
C10 0.034(3) 0.033(3) 0.041(3) 0.010(2) 0.004(2) 0.011(2) C
C11 0.036(3) 0.033(3) 0.042(3) 0.007(2) 0.001(2) 0.009(2) C
C12 0.041(3) 0.044(3) 0.047(3) 0.005(3) 0.003(3) 0.007(3) C
C13 0.041(3) 0.041(3) 0.053(3) 0.002(3) 0.008(3) 0.012(3) C
C14 0.038(3) 0.036(3) 0.045(3) 0.009(2) 0.010(2) 0.012(3) C
C15 0.033(3) 0.034(3) 0.041(3) 0.008(2) 0.003(2) 0.010(2) C
C16 0.046(3) 0.037(3) 0.040(3) 0.011(3) 0.002(3) 0.011(3) C
C17 0.031(3) 0.033(3) 0.043(3) 0.006(2) 0.002(2) 0.014(2) C
C18 0.040(3) 0.036(3) 0.048(3) 0.007(2) 0.015(2) 0.014(3) C
C19 0.054(3) 0.041(3) 0.058(4) 0.021(3) 0.016(3) 0.013(3) C
C20 0.049(3) 0.048(3) 0.057(4) 0.018(3) 0.010(3) 0.018(3) C
C21 0.031(3) 0.039(3) 0.048(3) 0.002(2) 0.007(2) 0.016(3) C
C22 0.032(3) 0.033(3) 0.045(3) 0.009(2) 0.006(2) 0.013(2) C
C23 0.034(3) 0.038(3) 0.048(3) 0.009(2) 0.009(2) 0.017(3) C
C24 0.050(2) 0.032(2) 0.044(1) 0.009(2) 0.001(1) 0.008(1) C
C25 0.057(2) 0.051(2) 0.052(1) 0.015(2) 0.009(1) 0.005(1) C
C26 0.081(2) 0.069(3) 0.056(1) 0.016(2) 0.020(2) 0.002(2) C
C27 0.102(3) 0.061(3) 0.046(1) 0.014(3) 0.010(1) 0.004(1) C
C28 0.087(2) 0.058(2) 0.046(1) 0.012(2) -0.008(1) 0.003(1) C
C29 0.059(2) 0.047(2) 0.048(1) 0.007(2) -0.006(1) 0.004(1) C
C30 0.035(2) 0.043(2) 0.048(1) 0.010(2) 0.005(1) 0.015(1) C
C31 0.046(2) 0.047(2) 0.050(1) 0.015(2) 0.010(1) 0.014(1) C
C32 0.065(3) 0.059(2) 0.053(2) 0.017(2) 0.018(2) 0.014(1) C
C33 0.075(3) 0.064(3) 0.052(1) 0.012(2) 0.017(1) 0.019(1) C
C34 0.080(3) 0.058(2) 0.054(2) 0.013(2) 0.013(2) 0.024(2) C
C35 0.060(2) 0.047(2) 0.052(2) 0.014(2) 0.009(1) 0.021(1) C
C36 0.046(3) 0.047(2) 0.046(1) 0.010(2) 0.017(1) 0.012(1) C
C37 0.059(2) 0.055(2) 0.048(1) 0.015(2) 0.019(1) 0.018(1) C
C38 0.083(3) 0.077(2) 0.049(1) 0.025(3) 0.020(2) 0.022(1) C
C39 0.099(4) 0.086(3) 0.046(1) 0.014(3) 0.014(1) 0.011(1) C
C40 0.131(4) 0.068(2) 0.050(1) 0.003(3) 0.019(2) 0.002(1) C
C41 0.102(3) 0.050(2) 0.051(1) 0.009(2) 0.022(2) 0.007(1) C
C42 0.041(2) 0.032(2) 0.052(1) 0.010(2) 0.002(1) 0.015(1) C
C43 0.049(2) 0.042(2) 0.050(2) 0.011(1) 0.005(1) 0.017(1) C
C44 0.070(2) 0.060(3) 0.051(2) 0.013(2) 0.004(1) 0.020(1) C
C45 0.079(2) 0.057(3) 0.057(1) 0.013(2) -0.010(1) 0.021(1) C
C46 0.062(2) 0.051(2) 0.068(2) 0.015(2) -0.015(1) 0.019(2) C
C47 0.045(2) 0.045(2) 0.064(2) 0.014(2) -0.005(1) 0.016(2) C
C1Ch 0.089(3) 0.123(2) 0.072(1) 0.028(2) 0.013(2) 0.026(1) C
Cl1Ch 0.153(2) 0.277(3) 0.123(1) 0.094(2) 0.055(1) 0.116(2) Cl
Cl2Ch 0.190(2) 0.126(2) 0.167(2) 0.053(1) -0.002(2) 0.021(1) Cl
Cl3Ch 0.185(2) 0.231(2) 0.106(1) 0.122(2) 0.058(1) 0.050(1) Cl

loop_
_geom_angle_atom_site_label_1
_geom_angle_atom_site_label_2
_geom_angle_atom_site_label_3
_geom_angle
_geom_angle_site_symmetry_1
_geom_angle_site_symmetry_2
_geom_angle_site_symmetry_3
_geom_angle_publ_flag
C2 N1 C10 119.5(4) 1_555 1_555 1_555 no
C6 N2 C17 119.6(4) 1_555 1_555 1_555 no
C2 C1 C8 112.3(4) 1_555 1_555 1_555 no
C2 C1 C9 110.3(4) 1_555 1_555 1_555 no
C8 C1 C9 109.4(4) 1_555 1_555 1_555 no
N1 C2 C1 115.1(4) 1_555 1_555 1_555 no
N1 C2 C3 122.8(4) 1_555 1_555 1_555 no
C1 C2 C3 122.1(4) 1_555 1_555 1_555 no
C2 C3 C4 120.8(4) 1_555 1_555 1_555 no
C2 C3 C16 118.3(4) 1_555 1_555 1_555 no
C4 C3 C16 120.8(4) 1_555 1_555 1_555 no
C3 C4 C5 113.2(4) 1_555 1_555 1_555 no
C4 C5 C6 111.3(4) 1_555 1_555 1_555 no
C4 C5 C9 108.4(4) 1_555 1_555 1_555 no
C6 C5 C9 110.7(4) 1_555 1_555 1_555 no
N2 C6 C5 115.4(4) 1_555 1_555 1_555 no
N2 C6 C7 122.3(4) 1_555 1_555 1_555 no
C5 C6 C7 122.3(4) 1_555 1_555 1_555 no
C6 C7 C8 120.9(4) 1_555 1_555 1_555 no
C6 C7 C23 118.5(4) 1_555 1_555 1_555 no
C8 C7 C23 120.5(4) 1_555 1_555 1_555 no
C1 C8 C7 113.0(4) 1_555 1_555 1_555 no
C1 C9 C5 108.7(4) 1_555 1_555 1_555 no
N1 C10 C11 118.1(4) 1_555 1_555 1_555 no
N1 C10 C15 121.8(4) 1_555 1_555 1_555 no
C11 C10 C15 120.1(4) 1_555 1_555 1_555 no
C10 C11 C12 118.0(4) 1_555 1_555 1_555 no
C10 C11 C24 122.5(4) 1_555 1_555 1_555 no
C12 C11 C24 119.5(4) 1_555 1_555 1_555 no
C11 C12 C13 122.3(4) 1_555 1_555 1_555 no
C12 C13 C14 121.8(4) 1_555 1_555 1_555 no
C13 C14 C15 118.3(4) 1_555 1_555 1_555 no
C13 C14 C30 118.5(4) 1_555 1_555 1_555 no
C15 C14 C30 123.2(4) 1_555 1_555 1_555 no
C10 C15 C14 119.4(4) 1_555 1_555 1_555 no
C10 C15 C16 116.4(4) 1_555 1_555 1_555 no
C14 C15 C16 124.1(4) 1_555 1_555 1_555 no
C3 C16 C15 121.1(4) 1_555 1_555 1_555 no
N2 C17 C18 117.7(4) 1_555 1_555 1_555 no
N2 C17 C22 121.3(4) 1_555 1_555 1_555 no
C18 C17 C22 121.0(4) 1_555 1_555 1_555 no
C17 C18 C19 117.2(4) 1_555 1_555 1_555 no
C17 C18 C36 123.6(4) 1_555 1_555 1_555 no
C19 C18 C36 119.3(4) 1_555 1_555 1_555 no
C18 C19 C20 122.7(4) 1_555 1_555 1_555 no
C19 C20 C21 121.0(4) 1_555 1_555 1_555 no
C20 C21 C22 118.4(4) 1_555 1_555 1_555 no
C20 C21 C42 118.9(4) 1_555 1_555 1_555 no
C22 C21 C42 122.7(4) 1_555 1_555 1_555 no
C17 C22 C21 119.7(4) 1_555 1_555 1_555 no
C17 C22 C23 117.7(4) 1_555 1_555 1_555 no
C21 C22 C23 122.3(4) 1_555 1_555 1_555 no
C7 C23 C22 120.1(4) 1_555 1_555 1_555 no
C11 C24 C25 122.3(3) 1_555 1_555 1_555 no
C11 C24 C29 119.7(3) 1_555 1_555 1_555 no
C25 C24 C29 118.0(2) 1_555 1_555 1_555 no
C24 C25 C26 121.0(2) 1_555 1_555 1_555 no
C25 C26 C27 120.0(2) 1_555 1_555 1_555 no
C26 C27 C28 120.0(3) 1_555 1_555 1_555 no
C27 C28 C29 120.0(2) 1_555 1_555 1_555 no
C24 C29 C28 121.0(2) 1_555 1_555 1_555 no
C14 C30 C31 122.4(3) 1_555 1_555 1_555 no
C14 C30 C35 119.5(3) 1_555 1_555 1_555 no
C31 C30 C35 118.0(2) 1_555 1_555 1_555 no
C30 C31 C32 121.0(2) 1_555 1_555 1_555 no
C31 C32 C33 120.0(2) 1_555 1_555 1_555 no
C32 C33 C34 120.0(2) 1_555 1_555 1_555 no
C33 C34 C35 120.0(2) 1_555 1_555 1_555 no
C30 C35 C34 121.0(2) 1_555 1_555 1_555 no
C18 C36 C37 122.5(3) 1_555 1_555 1_555 no
C18 C36 C41 119.5(3) 1_555 1_555 1_555 no
C37 C36 C41 118.0(2) 1_555 1_555 1_555 no
C36 C37 C38 121.0(2) 1_555 1_555 1_555 no
C37 C38 C39 120.0(2) 1_555 1_555 1_555 no
C38 C39 C40 120.0(3) 1_555 1_555 1_555 no
C39 C40 C41 120.0(2) 1_555 1_555 1_555 no
C36 C41 C40 121.0(2) 1_555 1_555 1_555 no
C21 C42 C43 121.4(3) 1_555 1_555 1_555 no
C21 C42 C47 120.6(3) 1_555 1_555 1_555 no
C43 C42 C47 118.0(2) 1_555 1_555 1_555 no
C42 C43 C44 121.0(2) 1_555 1_555 1_555 no
C43 C44 C45 120.0(2) 1_555 1_555 1_555 no
C44 C45 C46 120.0(3) 1_555 1_555 1_555 no
C45 C46 C47 120.0(2) 1_555 1_555 1_555 no
C42 C47 C46 121.0(2) 1_555 1_555 1_555 no
Cl1Ch C1Ch Cl2Ch 111.3(2) 1_555 1_555 1_555 no
Cl1Ch C1Ch Cl3Ch 111.3(2) 1_555 1_555 1_555 no
Cl2Ch C1Ch Cl3Ch 111.2(2) 1_555 1_555 1_555 no

loop_
_geom_bond_atom_site_label_1
_geom_bond_atom_site_label_2
_geom_bond_distance
_geom_bond_site_symmetry_1
_geom_bond_site_symmetry_2
_geom_bond_publ_flag
N1 C2 1.322(5) 1_555 1_555 no
N1 C10 1.363(5) 1_555 1_555 no
N2 C6 1.328(5) 1_555 1_555 no
N2 C17 1.364(5) 1_555 1_555 no
C1 C2 1.517(6) 1_555 1_555 no
C1 C8 1.528(6) 1_555 1_555 no
C1 C9 1.517(6) 1_555 1_555 no
C2 C3 1.405(6) 1_555 1_555 no
C3 C4 1.529(6) 1_555 1_555 no
C3 C16 1.370(6) 1_555 1_555 no
C4 C5 1.531(6) 1_555 1_555 no
C5 C6 1.507(6) 1_555 1_555 no
C5 C9 1.534(6) 1_555 1_555 no
C6 C7 1.409(6) 1_555 1_555 no
C7 C8 1.518(6) 1_555 1_555 no
C7 C23 1.372(6) 1_555 1_555 no
C10 C11 1.427(6) 1_555 1_555 no
C10 C15 1.425(6) 1_555 1_555 no
C11 C12 1.368(6) 1_555 1_555 no
C11 C24 1.486(5) 1_555 1_555 no
C12 C13 1.391(6) 1_555 1_555 no
C13 C14 1.372(6) 1_555 1_555 no
C14 C15 1.431(6) 1_555 1_555 no
C14 C30 1.494(5) 1_555 1_555 no
C15 C16 1.409(6) 1_555 1_555 no
C17 C18 1.431(6) 1_555 1_555 no
C17 C22 1.409(6) 1_555 1_555 no
C18 C19 1.374(6) 1_555 1_555 no
C18 C36 1.494(5) 1_555 1_555 no
C19 C20 1.405(6) 1_555 1_555 no
C20 C21 1.378(6) 1_555 1_555 no
C21 C22 1.436(6) 1_555 1_555 no
C21 C42 1.488(5) 1_555 1_555 no
C22 C23 1.409(6) 1_555 1_555 no
C24 C25 1.391(2) 1_555 1_555 no
C24 C29 1.391(2) 1_555 1_555 no
C25 C26 1.382(2) 1_555 1_555 no
C26 C27 1.377(2) 1_555 1_555 no
C27 C28 1.377(2) 1_555 1_555 no
C28 C29 1.382(2) 1_555 1_555 no
C30 C31 1.391(2) 1_555 1_555 no
C30 C35 1.391(2) 1_555 1_555 no
C31 C32 1.382(2) 1_555 1_555 no
C32 C33 1.377(2) 1_555 1_555 no
C33 C34 1.377(2) 1_555 1_555 no
C34 C35 1.382(2) 1_555 1_555 no
C36 C37 1.391(2) 1_555 1_555 no
C36 C41 1.391(2) 1_555 1_555 no
C37 C38 1.382(2) 1_555 1_555 no
C38 C39 1.377(2) 1_555 1_555 no
C39 C40 1.377(2) 1_555 1_555 no
C40 C41 1.382(2) 1_555 1_555 no
C42 C43 1.391(2) 1_555 1_555 no
C42 C47 1.391(2) 1_555 1_555 no
C43 C44 1.382(2) 1_555 1_555 no
C44 C45 1.377(2) 1_555 1_555 no
C45 C46 1.377(2) 1_555 1_555 no
C46 C47 1.382(2) 1_555 1_555 no
C1Ch Cl1Ch 1.707(2) 1_555 1_555 no
C1Ch Cl2Ch 1.707(2) 1_555 1_555 no
C1Ch Cl3Ch 1.707(2) 1_555 1_555 no

loop_
_geom_torsion_atom_site_label_1
_geom_torsion_atom_site_label_2
_geom_torsion_atom_site_label_3
_geom_torsion_atom_site_label_4
_geom_torsion
_geom_torsion_site_symmetry_1
_geom_torsion_site_symmetry_2
_geom_torsion_site_symmetry_3
_geom_torsion_site_symmetry_4
_geom_torsion_publ_flag
C10 N1 C2 C1 174.5(3) 1_555 1_555 1_555 1_555 no
C10 N1 C2 C3 -2.9(6) 1_555 1_555 1_555 1_555 no
C2 N1 C10 C11 -177.7(4) 1_555 1_555 1_555 1_555 no
C2 N1 C10 C15 1.1(6) 1_555 1_555 1_555 1_555 no
C17 N2 C6 C5 -179.8(4) 1_555 1_555 1_555 1_555 no
C17 N2 C6 C7 -0.7(6) 1_555 1_555 1_555 1_555 no
C6 N2 C17 C18 174.3(4) 1_555 1_555 1_555 1_555 no
C6 N2 C17 C22 -5.7(6) 1_555 1_555 1_555 1_555 no
C8 C1 C2 N1 80.4(5) 1_555 1_555 1_555 1_555 no
C8 C1 C2 C3 -102.3(5) 1_555 1_555 1_555 1_555 no
C9 C1 C2 N1 -157.3(3) 1_555 1_555 1_555 1_555 no
C9 C1 C2 C3 20.0(5) 1_555 1_555 1_555 1_555 no
C2 C1 C8 C7 77.9(5) 1_555 1_555 1_555 1_555 no
C9 C1 C8 C7 -45.0(5) 1_555 1_555 1_555 1_555 no
C2 C1 C9 C5 -55.6(4) 1_555 1_555 1_555 1_555 no
C8 C1 C9 C5 68.4(5) 1_555 1_555 1_555 1_555 no
N1 C2 C3 C4 -179.7(4) 1_555 1_555 1_555 1_555 no
N1 C2 C3 C16 3.1(6) 1_555 1_555 1_555 1_555 no
C1 C2 C3 C4 3.2(6) 1_555 1_555 1_555 1_555 no
C1 C2 C3 C16 -174.1(4) 1_555 1_555 1_555 1_555 no
C2 C3 C4 C5 9.9(6) 1_555 1_555 1_555 1_555 no
C16 C3 C4 C5 -172.9(4) 1_555 1_555 1_555 1_555 no
C2 C3 C16 C15 -1.4(6) 1_555 1_555 1_555 1_555 no
C4 C3 C16 C15 -178.7(4) 1_555 1_555 1_555 1_555 no
C3 C4 C5 C6 77.2(5) 1_555 1_555 1_555 1_555 no
C3 C4 C5 C9 -44.8(5) 1_555 1_555 1_555 1_555 no
C4 C5 C6 N2 75.2(5) 1_555 1_555 1_555 1_555 no
C4 C5 C6 C7 -103.9(5) 1_555 1_555 1_555 1_555 no
C9 C5 C6 N2 -164.2(4) 1_555 1_555 1_555 1_555 no
C9 C5 C6 C7 16.7(5) 1_555 1_555 1_555 1_555 no
C4 C5 C9 C1 69.4(4) 1_555 1_555 1_555 1_555 no
C6 C5 C9 C1 -53.0(5) 1_555 1_555 1_555 1_555 no
N2 C6 C7 C8 -173.2(4) 1_555 1_555 1_555 1_555 no
N2 C6 C7 C23 5.4(6) 1_555 1_555 1_555 1_555 no
C5 C6 C7 C8 5.9(6) 1_555 1_555 1_555 1_555 no
C5 C6 C7 C23 -175.5(4) 1_555 1_555 1_555 1_555 no
C6 C7 C8 C1 8.6(6) 1_555 1_555 1_555 1_555 no
C23 C7 C8 C1 -170.0(4) 1_555 1_555 1_555 1_555 no
C6 C7 C23 C22 -3.7(6) 1_555 1_555 1_555 1_555 no
C8 C7 C23 C22 175.0(4) 1_555 1_555 1_555 1_555 no
N1 C10 C11 C12 177.8(4) 1_555 1_555 1_555 1_555 no
N1 C10 C11 C24 -2.3(6) 1_555 1_555 1_555 1_555 no
C15 C10 C11 C12 -1.0(6) 1_555 1_555 1_555 1_555 no
C15 C10 C11 C24 178.9(4) 1_555 1_555 1_555 1_555 no
N1 C10 C15 C14 -175.9(4) 1_555 1_555 1_555 1_555 no
N1 C10 C15 C16 0.4(6) 1_555 1_555 1_555 1_555 no
C11 C10 C15 C14 2.8(6) 1_555 1_555 1_555 1_555 no
C11 C10 C15 C16 179.2(4) 1_555 1_555 1_555 1_555 no
C10 C11 C12 C13 -1.8(7) 1_555 1_555 1_555 1_555 no
C24 C11 C12 C13 178.3(4) 1_555 1_555 1_555 1_555 no
C10 C11 C24 C25 48.7(5) 1_555 1_555 1_555 1_555 no
C10 C11 C24 C29 -133.0(3) 1_555 1_555 1_555 1_555 no
C12 C11 C24 C25 -131.4(4) 1_555 1_555 1_555 1_555 no
C12 C11 C24 C29 46.9(5) 1_555 1_555 1_555 1_555 no
C11 C12 C13 C14 2.7(7) 1_555 1_555 1_555 1_555 no
C12 C13 C14 C15 -0.8(7) 1_555 1_555 1_555 1_555 no
C12 C13 C14 C30 -179.4(4) 1_555 1_555 1_555 1_555 no
C13 C14 C15 C10 -1.9(6) 1_555 1_555 1_555 1_555 no
C13 C14 C15 C16 -178.0(4) 1_555 1_555 1_555 1_555 no
C30 C14 C15 C10 176.6(4) 1_555 1_555 1_555 1_555 no
C30 C14 C15 C16 0.6(6) 1_555 1_555 1_555 1_555 no
C13 C14 C30 C31 -126.6(4) 1_555 1_555 1_555 1_555 no
C13 C14 C30 C35 48.5(5) 1_555 1_555 1_555 1_555 no
C15 C14 C30 C31 54.8(5) 1_555 1_555 1_555 1_555 no
C15 C14 C30 C35 -130.0(4) 1_555 1_555 1_555 1_555 no
C10 C15 C16 C3 -0.2(6) 1_555 1_555 1_555 1_555 no
C14 C15 C16 C3 176.0(4) 1_555 1_555 1_555 1_555 no
N2 C17 C18 C19 -179.3(4) 1_555 1_555 1_555 1_555 no
N2 C17 C18 C36 0.4(6) 1_555 1_555 1_555 1_555 no
C22 C17 C18 C19 0.8(6) 1_555 1_555 1_555 1_555 no
C22 C17 C18 C36 -179.6(4) 1_555 1_555 1_555 1_555 no
N2 C17 C22 C21 -178.8(4) 1_555 1_555 1_555 1_555 no
N2 C17 C22 C23 7.3(6) 1_555 1_555 1_555 1_555 no
C18 C17 C22 C21 1.1(6) 1_555 1_555 1_555 1_555 no
C18 C17 C22 C23 -172.8(4) 1_555 1_555 1_555 1_555 no
C17 C18 C19 C20 -1.4(7) 1_555 1_555 1_555 1_555 no
C36 C18 C19 C20 178.9(4) 1_555 1_555 1_555 1_555 no
C17 C18 C36 C37 -40.0(5) 1_555 1_555 1_555 1_555 no
C17 C18 C36 C41 141.3(4) 1_555 1_555 1_555 1_555 no
C19 C18 C36 C37 139.6(4) 1_555 1_555 1_555 1_555 no
C19 C18 C36 C41 -39.1(5) 1_555 1_555 1_555 1_555 no
C18 C19 C20 C21 0.1(7) 1_555 1_555 1_555 1_555 no
C19 C20 C21 C22 1.9(7) 1_555 1_555 1_555 1_555 no
C19 C20 C21 C42 -178.4(4) 1_555 1_555 1_555 1_555 no
C20 C21 C22 C17 -2.4(6) 1_555 1_555 1_555 1_555 no
C20 C21 C22 C23 171.2(4) 1_555 1_555 1_555 1_555 no
C42 C21 C22 C17 177.9(4) 1_555 1_555 1_555 1_555 no
C42 C21 C22 C23 -8.5(6) 1_555 1_555 1_555 1_555 no
C20 C21 C42 C43 130.6(4) 1_555 1_555 1_555 1_555 no
C20 C21 C42 C47 -47.5(5) 1_555 1_555 1_555 1_555 no
C22 C21 C42 C43 -49.8(5) 1_555 1_555 1_555 1_555 no
C22 C21 C42 C47 132.2(3) 1_555 1_555 1_555 1_555 no
C17 C22 C23 C7 -2.4(6) 1_555 1_555 1_555 1_555 no
C21 C22 C23 C7 -176.2(4) 1_555 1_555 1_555 1_555 no
C11 C24 C25 C26 178.3(3) 1_555 1_555 1_555 1_555 no
C11 C24 C29 C28 -178.4(3) 1_555 1_555 1_555 1_555 no
C14 C30 C31 C32 175.2(3) 1_555 1_555 1_555 1_555 no
C14 C30 C35 C34 -175.4(3) 1_555 1_555 1_555 1_555 no
C18 C36 C37 C38 -178.7(3) 1_555 1_555 1_555 1_555 no
C18 C36 C41 C40 178.7(3) 1_555 1_555 1_555 1_555 no
C21 C42 C43 C44 -178.1(3) 1_555 1_555 1_555 1_555 no
C21 C42 C47 C46 178.1(3) 1_555 1_555 1_555 1_555 no
